data_2019298
loop_
_publ_author_name
'Prasad, Thazhe Kootteri'
'Rajasekharan, M. V.'

_publ_section_title
;
 Novel three-dimensional coordination polymers of lanthanides with sulfate
 and oxydiacetic acid
;
_journal_coeditor_code FN3156
_journal_issue 12
_journal_name_full 'Acta Crystallographica Section C'
_journal_page_first 1503
_journal_page_last 1508
_journal_paper_doi 10.1107/S0108270113031806
_journal_volume 69
_journal_year 2013
_chemical_formula_iupac '[Nd2 (C4 H4 O5)2 (S O4) (H2 O)2] , 1.32H2 O'
_chemical_formula_moiety 'C8 H12 Nd2 O16 S, 1.32(H2 O)'
_chemical_formula_sum 'C8 H14.64 Nd2 O17.32 S'
_chemical_formula_weight 708.51
_chemical_name_systematic
;
Poly[[diaquadi-\m~3~-oxydiacetato-\m~3~-sulfato-dineodymium(III)]
1.32-hydrate]
;
_space_group_IT_number 14
_symmetry_cell_setting monoclinic
_symmetry_space_group_name_Hall '-P 2yn'
_symmetry_space_group_name_H-M 'P 1 21/n 1'
_atom_sites_solution_hydrogens geom
_atom_sites_solution_primary direct
_atom_sites_solution_secondary difmap
_audit_creation_method SHELXL97
_cell_angle_alpha 90.00
_cell_angle_beta 108.921(5)
_cell_angle_gamma 90.00
_cell_formula_units_Z 4
_cell_length_a 10.542(3)
_cell_length_b 16.520(5)
_cell_length_c 10.885(4)
_cell_measurement_reflns_used 6880
_cell_measurement_temperature 298(2)
_cell_measurement_theta_max 28.16
_cell_measurement_theta_min 2.33
_cell_volume 1793.2(10)
_computing_cell_refinement 'SMART APEX (Bruker, 2007)'
_computing_data_collection 'SMART APEX (Bruker, 2007)'
_computing_data_reduction 'SAINT-Plus (Bruker, 2007)'
_computing_molecular_graphics 'DIAMOND (Brandenburg, 1999)'
_computing_publication_material 'WinGX (Farrugia, 2012)'
_computing_structure_refinement 'SHELXL97 (Sheldrick, 2008)'
_computing_structure_solution 'SHELXS97 (Sheldrick, 2008)'
_diffrn_ambient_temperature 298(2)
_diffrn_measured_fraction_theta_full 0.997
_diffrn_measured_fraction_theta_max 0.954
_diffrn_measurement_device_type 'Bruker SMART APEX CCD area-detector'
_diffrn_measurement_method '\f and \w'
_diffrn_radiation_monochromator graphite
_diffrn_radiation_source 'sealed tube'
_diffrn_radiation_type MoK\a
_diffrn_radiation_wavelength 0.71073
_diffrn_reflns_av_R_equivalents 0.0218
_diffrn_reflns_av_sigmaI/netI 0.0173
_diffrn_reflns_limit_h_max 13
_diffrn_reflns_limit_h_min -13
_diffrn_reflns_limit_k_max 21
_diffrn_reflns_limit_k_min -21
_diffrn_reflns_limit_l_max 13
_diffrn_reflns_limit_l_min -14
_diffrn_reflns_number 19838
_diffrn_reflns_theta_full 25.00
_diffrn_reflns_theta_max 28.25
_diffrn_reflns_theta_min 2.39
_diffrn_standards_number 0
_exptl_absorpt_coefficient_mu 5.932
_exptl_absorpt_correction_T_max 0.344
_exptl_absorpt_correction_T_min 0.197
_exptl_absorpt_correction_type multi-scan
_exptl_absorpt_process_details '(SADABS; Sheldrick, 1996)'
_exptl_crystal_colour 'pale violet'
_exptl_crystal_density_diffrn 2.624
_exptl_crystal_density_method 'not measured'
_exptl_crystal_description block
_exptl_crystal_F_000 1348.8
_exptl_crystal_size_max 0.40
_exptl_crystal_size_mid 0.20
_exptl_crystal_size_min 0.18
_refine_diff_density_max 0.714
_refine_diff_density_min -0.422
_refine_ls_extinction_method none
_refine_ls_goodness_of_fit_ref 1.152
_refine_ls_hydrogen_treatment constr
_refine_ls_matrix_type full
_refine_ls_number_parameters 259
_refine_ls_number_reflns 4230
_refine_ls_number_restraints 0
_refine_ls_restrained_S_all 1.152
_refine_ls_R_factor_all 0.0212
_refine_ls_R_factor_gt 0.0202
_refine_ls_shift/su_max 0.003
_refine_ls_shift/su_mean 0.000
_refine_ls_structure_factor_coef Fsqd
_refine_ls_weighting_details 'calc w = 1/[\s^2^(Fo^2^)+(0.0180P)^2^+2.2749P] where P=(Fo^2^+2Fc^2^)/3'
_refine_ls_weighting_scheme calc
_refine_ls_wR_factor_gt 0.0451
_refine_ls_wR_factor_ref 0.0456
_reflns_number_gt 4132
_reflns_number_total 4230
_reflns_threshold_expression I>2\s(I)
_cod_data_source_file fn3156.cif
_cod_data_source_block II
_cod_original_cell_volume 1793.4(10)
_cod_original_sg_symbol_H-M 'P 21/n'
_cod_original_formula_sum 'C8 H14.64 Nd2 O17.32 S1'
_cod_database_code 2019298

loop_
_symmetry_equiv_pos_as_xyz
'x, y, z'
'-x+1/2, y+1/2, -z+1/2'
'-x, -y, -z'
'x-1/2, -y-1/2, z-1/2'

loop_
_atom_site_type_symbol
_atom_site_label
_atom_site_fract_x
_atom_site_fract_y
_atom_site_fract_z
_atom_site_U_iso_or_equiv
_atom_site_adp_type
_atom_site_calc_flag
_atom_site_refinement_flags
_atom_site_occupancy
_atom_site_symmetry_multiplicity
Nd Nd1 0.211726(14) 0.831008(8) 0.841567(14) 0.01832(5) Uani d . 1 1
Nd Nd2 0.878731(14) 0.906051(8) 1.035860(13) 0.01736(5) Uani d . 1 1
S S1 1.19320(7) 0.89778(4) 1.15487(6) 0.02096(14) Uani d . 1 1
C C1 0.2777(3) 0.77853(17) 0.5732(3) 0.0254(6) Uani d . 1 1
C C2 0.2404(3) 0.86445(18) 0.5300(3) 0.0266(6) Uani d . 1 1
H H2A 0.3144 0.8912 0.5120 0.032 Uiso calc R 1 1
H H2B 0.1631 0.8652 0.4518 0.032 Uiso calc R 1 1
C C3 0.1886(3) 0.98804(17) 0.6143(3) 0.0252(6) Uani d . 1 1
H H3A 0.1163 0.9980 0.5339 0.030 Uiso calc R 1 1
H H3B 0.2690 1.0142 0.6088 0.030 Uiso calc R 1 1
C C4 0.1528(3) 1.02177(16) 0.7270(3) 0.0205(5) Uani d . 1 1
C C5 0.5468(3) 0.89503(17) 0.9024(3) 0.0258(6) Uani d . 1 1
C C6 0.5802(3) 0.8734(2) 0.7817(3) 0.0356(8) Uani d . 1 1
H H6A 0.5535 0.8180 0.7566 0.043 Uiso calc R 1 1
H H6B 0.5320 0.9087 0.7107 0.043 Uiso calc R 1 1
C C7 0.7643(3) 0.8582(3) 0.7037(3) 0.0378(8) Uani d . 1 1
H H7A 0.7360 0.8976 0.6340 0.045 Uiso calc R 1 1
H H7B 0.7255 0.8063 0.6701 0.045 Uiso calc R 1 1
C C8 0.9143(3) 0.85207(19) 0.7517(3) 0.0251(6) Uani d . 1 1
O O1 0.2541(3) 0.75360(13) 0.6716(2) 0.0340(5) Uani d . 1 1
O O2 0.3303(3) 0.73772(13) 0.5060(2) 0.0361(5) Uani d . 1 1
O O3 0.2103(2) 0.90460(12) 0.6328(2) 0.0286(5) Uani d . 1 1
O O4 0.1582(2) 0.97619(11) 0.82212(18) 0.0218(4) Uani d . 1 1
O O5 0.1205(2) 1.09411(12) 0.7268(2) 0.0297(5) Uani d . 1 1
O O6 0.6417(2) 0.91260(14) 1.0027(2) 0.0326(5) Uani d . 1 1
O O7 0.4265(2) 0.89353(15) 0.8941(3) 0.0365(5) Uani d . 1 1
O O8 0.72004(19) 0.88212(14) 0.80760(19) 0.0256(4) Uani d . 1 1
O O9 0.97639(19) 0.86234(12) 0.87117(18) 0.0223(4) Uani d . 1 1
O O10 0.9756(2) 0.83545(16) 0.6743(2) 0.0358(6) Uani d . 1 1
O O11 1.1117(2) 0.96942(12) 1.0871(2) 0.0241(4) Uani d . 1 1
O O12 1.0914(2) 0.84140(13) 1.1701(2) 0.0317(5) Uani d . 1 1
O O13 1.2906(2) 0.92120(15) 1.2754(2) 0.0362(5) Uani d . 1 1
O O14 1.2605(2) 0.86208(15) 1.0681(2) 0.0300(5) Uani d . 1 1
O O15 0.0930(3) 0.70812(16) 0.8891(3) 0.0543(7) Uani d . 1 1
H H15A 0.0999 0.6645 0.8504 0.081 Uiso d R 1 1
H H15B 0.0143 0.7199 0.8498 0.081 Uiso d R 1 1
O O16 0.3820(3) 0.72519(14) 0.9313(2) 0.0415(6) Uani d . 1 1
H H16A 0.4067 0.7062 1.0153 0.062 Uiso d R 1 1
H H16B 0.3849 0.6850 0.8774 0.062 Uiso d R 1 1
O O1W 0.0470(3) 0.58536(18) 0.7203(3) 0.0519(7) Uani d . 1 1
H H1A -0.0342 0.5933 0.6923 0.078 Uiso d R 1 1
H H1B 0.0669 0.5874 0.6396 0.078 Uiso d R 1 1
O O2W 0.5000 1.0000 0.5000 0.166(6) Uani d SP 0.64 2
H H2C 0.5600 1.0123 0.5800 0.249 Uiso d PR 0.32 1
H H2D 0.5082 1.0600 0.5200 0.249 Uiso d PR 0.32 1

loop_
_atom_site_aniso_label
_atom_site_aniso_U_11
_atom_site_aniso_U_22
_atom_site_aniso_U_33
_atom_site_aniso_U_12
_atom_site_aniso_U_13
_atom_site_aniso_U_23
Nd1 0.02005(8) 0.01898(8) 0.01601(8) 0.00118(5) 0.00596(6) 0.00065(5)
Nd2 0.01705(8) 0.01954(8) 0.01663(8) -0.00206(5) 0.00705(6) -0.00222(5)
S1 0.0187(3) 0.0289(3) 0.0150(3) 0.0007(3) 0.0050(3) 0.0018(3)
C1 0.0312(15) 0.0223(14) 0.0202(14) 0.0055(12) 0.0050(12) -0.0035(11)
C2 0.0398(17) 0.0251(14) 0.0180(13) 0.0091(12) 0.0138(12) 0.0000(11)
C3 0.0393(17) 0.0195(13) 0.0219(14) 0.0051(12) 0.0169(13) 0.0026(11)
C4 0.0207(13) 0.0213(13) 0.0204(13) -0.0006(10) 0.0079(11) -0.0016(10)
C5 0.0205(14) 0.0234(14) 0.0346(17) 0.0001(11) 0.0105(12) 0.0007(12)
C6 0.0143(13) 0.059(2) 0.0311(17) -0.0030(14) 0.0043(12) -0.0091(16)
C7 0.0238(15) 0.069(2) 0.0194(15) 0.0001(16) 0.0051(12) -0.0084(15)
C8 0.0220(14) 0.0328(15) 0.0216(14) -0.0017(12) 0.0085(12) -0.0025(12)
O1 0.0580(15) 0.0213(10) 0.0243(11) 0.0074(10) 0.0155(11) 0.0017(8)
O2 0.0552(15) 0.0246(11) 0.0340(12) 0.0156(10) 0.0219(11) 0.0005(9)
O3 0.0515(14) 0.0183(10) 0.0232(11) 0.0082(9) 0.0221(10) 0.0015(8)
O4 0.0341(11) 0.0168(9) 0.0187(9) 0.0020(8) 0.0144(8) 0.0015(7)
O5 0.0480(14) 0.0192(10) 0.0273(11) 0.0067(9) 0.0195(10) 0.0018(8)
O6 0.0222(11) 0.0456(14) 0.0317(12) -0.0024(9) 0.0109(9) -0.0074(10)
O7 0.0191(10) 0.0426(13) 0.0492(15) -0.0037(9) 0.0131(10) -0.0031(11)
O8 0.0158(9) 0.0409(12) 0.0202(10) -0.0048(8) 0.0060(8) -0.0056(9)
O9 0.0193(9) 0.0306(10) 0.0173(9) -0.0015(8) 0.0065(8) -0.0020(8)
O10 0.0231(11) 0.0647(17) 0.0203(11) -0.0025(10) 0.0077(9) -0.0121(10)
O11 0.0222(10) 0.0228(10) 0.0255(10) -0.0003(8) 0.0051(8) 0.0040(8)
O12 0.0261(11) 0.0307(11) 0.0381(13) 0.0014(9) 0.0102(10) 0.0126(9)
O13 0.0298(12) 0.0555(15) 0.0181(11) 0.0004(10) 0.0008(9) -0.0020(10)
O14 0.0232(10) 0.0475(13) 0.0193(10) 0.0083(9) 0.0068(8) -0.0027(9)
O15 0.0575(18) 0.0305(13) 0.075(2) -0.0050(12) 0.0222(16) 0.0096(13)
O16 0.0655(17) 0.0352(13) 0.0199(11) 0.0261(12) 0.0083(11) 0.0031(9)
O1W 0.0309(13) 0.073(2) 0.0539(17) 0.0018(13) 0.0158(13) -0.0034(14)
O2W 0.153(12) 0.219(16) 0.107(9) -0.095(11) 0.017(9) -0.003(10)

loop_
_atom_type_symbol
_atom_type_description
_atom_type_scat_dispersion_real
_atom_type_scat_dispersion_imag
_atom_type_scat_source
C C 0.0033 0.0016 'International Tables Vol C Tables 4.2.6.8 and 6.1.1.4'
H H 0.0000 0.0000 'International Tables Vol C Tables 4.2.6.8 and 6.1.1.4'
O O 0.0106 0.0060 'International Tables Vol C Tables 4.2.6.8 and 6.1.1.4'
Nd Nd -0.1943 3.0179 'International Tables Vol C Tables 4.2.6.8 and 6.1.1.4'
S S 0.1246 0.1234 'International Tables Vol C Tables 4.2.6.8 and 6.1.1.4'

loop_
_geom_angle_atom_site_label_1
_geom_angle_atom_site_label_2
_geom_angle_atom_site_label_3
_geom_angle_site_symmetry_1
_geom_angle_site_symmetry_3
_geom_angle
_geom_angle_publ_flag
O7 Nd1 O14 . 1_455 77.92(8) y
O7 Nd1 O1 . . 90.93(9) y
O14 Nd1 O1 1_455 . 150.46(8) y
O7 Nd1 O4 . . 76.79(8) y
O14 Nd1 O4 1_455 . 81.19(7) y
O1 Nd1 O4 . . 123.17(7) y
O7 Nd1 O16 . . 72.52(9) y
O14 Nd1 O16 1_455 . 81.90(7) y
O1 Nd1 O16 . . 68.63(8) y
O4 Nd1 O16 . . 147.40(8) y
O7 Nd1 O15 . . 142.63(9) y
O14 Nd1 O15 1_455 . 85.25(9) y
O1 Nd1 O15 . . 87.59(9) y
O4 Nd1 O15 . . 133.40(8) y
O16 Nd1 O15 . . 72.23(10) y
O7 Nd1 O10 . 1_455 141.80(8) y
O14 Nd1 O10 1_455 1_455 123.87(7) y
O1 Nd1 O10 . 1_455 81.31(8) y
O4 Nd1 O10 . 1_455 76.58(8) y
O16 Nd1 O10 . 1_455 135.64(9) y
O15 Nd1 O10 . 1_455 74.75(9) y
O7 Nd1 O3 . . 74.94(8) y
O14 Nd1 O3 1_455 . 137.95(8) y
O1 Nd1 O3 . . 61.42(7) y
O4 Nd1 O3 . . 61.79(6) y
O16 Nd1 O3 . . 118.64(8) y
O15 Nd1 O3 . . 134.39(9) y
O10 Nd1 O3 1_455 . 68.48(8) y
O7 Nd1 O9 . 1_455 137.64(7) y
O14 Nd1 O9 1_455 1_455 74.43(7) y
O1 Nd1 O9 . 1_455 127.63(7) y
O4 Nd1 O9 . 1_455 67.82(6) y
O16 Nd1 O9 . 1_455 132.71(8) y
O15 Nd1 O9 . 1_455 65.60(8) y
O10 Nd1 O9 1_455 1_455 49.48(7) y
O3 Nd1 O9 . 1_455 106.09(7) y
O7 Nd1 C8 . 1_455 147.44(8) ?
O14 Nd1 C8 1_455 1_455 99.42(7) ?
O1 Nd1 C8 . 1_455 104.30(8) ?
O4 Nd1 C8 . 1_455 70.77(8) ?
O16 Nd1 C8 . 1_455 139.77(9) ?
O15 Nd1 C8 . 1_455 67.86(9) ?
O10 Nd1 C8 1_455 1_455 24.49(7) ?
O3 Nd1 C8 . 1_455 87.19(8) ?
O9 Nd1 C8 1_455 1_455 25.00(7) ?
O6 Nd2 O2 . 4_676 82.02(9) y
O6 Nd2 O9 . . 124.46(7) y
O2 Nd2 O9 4_676 . 74.55(7) y
O6 Nd2 O11 . 3_777 95.96(7) y
O2 Nd2 O11 4_676 3_777 141.66(7) y
O9 Nd2 O11 . 3_777 75.44(7) y
O6 Nd2 O12 . . 143.29(8) y
O2 Nd2 O12 4_676 . 76.63(8) y
O9 Nd2 O12 . . 77.89(8) y
O11 Nd2 O12 3_777 . 119.21(7) y
O6 Nd2 O8 . . 62.45(7) y
O2 Nd2 O8 4_676 . 70.93(8) y
O9 Nd2 O8 . . 62.42(7) y
O11 Nd2 O8 3_777 . 74.29(7) y
O12 Nd2 O8 . . 133.75(7) y
O6 Nd2 O11 . . 152.86(7) y
O2 Nd2 O11 4_676 . 125.05(8) y
O9 Nd2 O11 . . 71.25(7) y
O11 Nd2 O11 3_777 . 64.74(8) y
O12 Nd2 O11 . . 55.16(7) y
O8 Nd2 O11 . . 123.97(6) y
O6 Nd2 O5 . 3_677 79.41(8) y
O2 Nd2 O5 4_676 3_677 93.74(7) y
O9 Nd2 O5 . 3_677 150.15(7) y
O11 Nd2 O5 3_777 3_677 123.70(7) y
O12 Nd2 O5 . 3_677 72.66(8) y
O8 Nd2 O5 . 3_677 140.12(7) y
O11 Nd2 O5 . 3_677 95.23(7) y
O6 Nd2 O4 . 3_677 72.93(7) y
O2 Nd2 O4 4_676 3_677 138.43(7) y
O9 Nd2 O4 . 3_677 146.98(6) y
O11 Nd2 O4 3_777 3_677 74.86(7) y
O12 Nd2 O4 . 3_677 104.67(7) y
O8 Nd2 O4 . 3_677 121.50(7) y
O11 Nd2 O4 . 3_677 83.23(7) y
O5 Nd2 O4 3_677 3_677 49.90(6) y
O6 Nd2 C4 . 3_677 73.02(8) ?
O2 Nd2 C4 4_676 3_677 115.64(7) ?
O9 Nd2 C4 . 3_677 161.96(7) ?
O11 Nd2 C4 3_777 3_677 99.94(7) ?
O12 Nd2 C4 . 3_677 89.74(8) ?
O8 Nd2 C4 . 3_677 133.84(7) ?
O11 Nd2 C4 . 3_677 90.94(7) ?
O5 Nd2 C4 3_677 3_677 24.73(7) ?
O4 Nd2 C4 3_677 3_677 25.29(7) ?
O6 Nd2 S . . 165.23(6) ?
O2 Nd2 S 4_676 . 99.22(7) ?
O9 Nd2 S . . 69.61(5) ?
O11 Nd2 S 3_777 . 92.09(5) ?
O12 Nd2 S . . 27.16(5) ?
O8 Nd2 S . . 131.97(5) ?
O11 Nd2 S . . 28.31(5) ?
O5 Nd2 S 3_677 . 85.82(6) ?
O4 Nd2 S 3_677 . 97.41(5) ?
C4 Nd2 S 3_677 . 93.42(6) ?
O13 S O12 . . 113.63(14) ?
O13 S O14 . . 110.06(14) ?
O12 S O14 . . 109.80(14) ?
O13 S O11 . . 111.21(14) ?
O12 S O11 . . 103.39(12) ?
O14 S O11 . . 108.47(13) ?
O13 S Nd2 . . 135.41(10) ?
O12 S Nd2 . . 50.50(9) ?
O14 S Nd2 . . 114.52(9) ?
O11 S Nd2 . . 53.65(8) ?
O1 C1 O2 . . 125.1(3) ?
O1 C1 C2 . . 118.4(2) ?
O2 C1 C2 . . 116.5(3) ?
O3 C2 C1 . . 107.2(2) ?
O3 C2 H2A . . 110.3 ?
C1 C2 H2A . . 110.3 ?
O3 C2 H2B . . 110.3 ?
C1 C2 H2B . . 110.3 ?
H2A C2 H2B . . 108.5 ?
O3 C3 C4 . . 108.6(2) ?
O3 C3 H3A . . 110.0 ?
C4 C3 H3A . . 110.0 ?
O3 C3 H3B . . 110.0 ?
C4 C3 H3B . . 110.0 ?
H3A C3 H3B . . 108.3 ?
O5 C4 O4 . . 120.9(3) ?
O5 C4 C3 . . 119.7(2) ?
O4 C4 C3 . . 119.4(2) ?
O5 C4 Nd2 . 3_677 60.40(15) ?
O4 C4 Nd2 . 3_677 60.95(14) ?
C3 C4 Nd2 . 3_677 172.2(2) ?
O7 C5 O6 . . 125.2(3) ?
O7 C5 C6 . . 117.0(3) ?
O6 C5 C6 . . 117.9(3) ?
O8 C6 C5 . . 108.9(3) ?
O8 C6 H6A . . 109.9 ?
C5 C6 H6A . . 109.9 ?
O8 C6 H6B . . 109.9 ?
C5 C6 H6B . . 109.9 ?
H6A C6 H6B . . 108.3 ?
O8 C7 C8 . . 108.9(2) ?
O8 C7 H7A . . 109.9 ?
C8 C7 H7A . . 109.9 ?
O8 C7 H7B . . 109.9 ?
C8 C7 H7B . . 109.9 ?
H7A C7 H7B . . 108.3 ?
O10 C8 O9 . . 121.1(3) ?
O10 C8 C7 . . 119.8(3) ?
O9 C8 C7 . . 119.1(3) ?
O10 C8 Nd1 . 1_655 58.49(15) ?
O9 C8 Nd1 . 1_655 62.63(15) ?
C7 C8 Nd1 . 1_655 177.0(2) ?
C1 O1 Nd1 . . 128.60(19) ?
C1 O2 Nd2 . 4_575 124.3(2) ?
C3 O3 C2 . . 114.4(2) ?
C3 O3 Nd1 . . 123.09(16) ?
C2 O3 Nd1 . . 122.38(16) ?
C4 O4 Nd1 . . 126.80(17) ?
C4 O4 Nd2 . 3_677 93.76(16) ?
Nd1 O4 Nd2 . 3_677 139.12(8) ?
C4 O5 Nd2 . 3_677 94.86(17) ?
C5 O6 Nd2 . . 128.1(2) ?
C5 O7 Nd1 . . 153.4(2) ?
C7 O8 C6 . . 113.9(2) ?
C7 O8 Nd2 . . 122.93(17) ?
C6 O8 Nd2 . . 121.65(18) ?
C8 O9 Nd2 . . 126.36(18) ?
C8 O9 Nd1 . 1_655 92.38(16) ?
Nd2 O9 Nd1 . 1_655 141.08(8) ?
C8 O10 Nd1 . 1_655 97.02(18) ?
S O11 Nd2 . 3_777 143.22(12) ?
S O11 Nd2 . . 98.04(10) ?
Nd2 O11 Nd2 3_777 . 115.26(8) ?
S O12 Nd2 . . 102.34(11) ?
S O14 Nd1 . 1_655 138.92(12) ?
Nd1 O15 H15A . . 116.9 ?
Nd1 O15 H15B . . 100.7 ?
H15A O15 H15B . . 100.2 ?
Nd1 O16 H16A . . 124.7 ?
Nd1 O16 H16B . . 116.2 ?
H16A O16 H16B . . 109.8 ?
H1A O1W H1B . . 99.5 ?
H2C O2W H2D . . 66.1 ?

loop_
_geom_bond_atom_site_label_1
_geom_bond_atom_site_label_2
_geom_bond_site_symmetry_2
_geom_bond_distance
_geom_bond_publ_flag
Nd1 O7 . 2.383(2) y
Nd1 O14 1_455 2.406(2) y
Nd1 O1 . 2.407(2) y
Nd1 O4 . 2.457(2) y
Nd1 O16 . 2.469(2) y
Nd1 O15 . 2.525(3) y
Nd1 O10 1_455 2.565(2) y
Nd1 O3 . 2.573(2) y
Nd1 O9 1_455 2.654(2) y
Nd1 C8 1_455 2.986(3) ?
Nd2 O6 . 2.408(2) y
Nd2 O2 4_676 2.429(2) y
Nd2 O9 . 2.448(2) y
Nd2 O11 3_777 2.474(2) y
Nd2 O12 . 2.486(2) y
Nd2 O8 . 2.536(2) y
Nd2 O11 . 2.560(2) y
Nd2 O5 3_677 2.581(2) y
Nd2 O4 3_677 2.5915(19) y
Nd2 C4 3_677 2.958(3) ?
Nd2 S . 3.1469(12) ?
S O13 . 1.432(2) ?
S O12 . 1.470(2) ?
S O14 . 1.476(2) ?
S O11 . 1.507(2) ?
C1 O1 . 1.246(4) ?
C1 O2 . 1.249(3) ?
C1 C2 . 1.507(4) ?
C2 O3 . 1.422(3) ?
C2 H2A . 0.9700 ?
C2 H2B . 0.9700 ?
C3 O3 . 1.401(3) ?
C3 C4 . 1.503(4) ?
C3 H3A . 0.9700 ?
C3 H3B . 0.9700 ?
C4 O5 . 1.242(3) ?
C4 O4 . 1.266(3) ?
C4 Nd2 3_677 2.958(3) ?
C5 O7 . 1.242(4) ?
C5 O6 . 1.253(4) ?
C5 C6 . 1.510(4) ?
C6 O8 . 1.416(3) ?
C6 H6A . 0.9700 ?
C6 H6B . 0.9700 ?
C7 O8 . 1.413(4) ?
C7 C8 . 1.499(4) ?
C7 H7A . 0.9700 ?
C7 H7B . 0.9700 ?
C8 O10 . 1.247(4) ?
C8 O9 . 1.263(3) ?
C8 Nd1 1_655 2.986(3) ?
O2 Nd2 4_575 2.429(2) ?
O4 Nd2 3_677 2.5915(19) ?
O5 Nd2 3_677 2.581(2) ?
O9 Nd1 1_655 2.654(2) ?
O10 Nd1 1_655 2.565(2) ?
O11 Nd2 3_777 2.474(2) ?
O14 Nd1 1_655 2.406(2) ?
O15 H15A . 0.8494 ?
O15 H15B . 0.8242 ?
O16 H16A . 0.9210 ?
O16 H16B . 0.8936 ?
O1W H1A . 0.8202 ?
O1W H1B . 0.9675 ?
O2W H2C . 0.9179 ?
O2W H2D . 1.0125 ?

loop_
_geom_torsion_atom_site_label_1
_geom_torsion_atom_site_label_2
_geom_torsion_atom_site_label_3
_geom_torsion_atom_site_label_4
_geom_torsion_site_symmetry_1
_geom_torsion_site_symmetry_4
_geom_torsion
O1 C1 C2 O3 . . 12.5(4)
O2 C1 C2 O3 . . -167.6(3)
O3 C3 C4 O5 . . -175.3(3)
O3 C3 C4 O4 . . 5.9(4)
O7 C5 C6 O8 . . 177.2(3)
O6 C5 C6 O8 . . -3.1(4)
O8 C7 C8 O10 . . -176.6(3)
O8 C7 C8 O9 . . 4.8(5)
O2 C1 O1 Nd1 . . 161.5(2)
C2 C1 O1 Nd1 . . -18.6(4)
O1 C1 O2 Nd2 . 4_575 7.0(5)
C2 C1 O2 Nd2 . 4_575 -172.9(2)
C4 C3 O3 C2 . . 177.8(2)
C4 C3 O3 Nd1 . . -6.1(3)
C1 C2 O3 C3 . . 173.0(3)
C1 C2 O3 Nd1 . . -3.1(3)
O5 C4 O4 Nd1 . . 177.8(2)
C3 C4 O4 Nd1 . . -3.4(4)
Nd2 C4 O4 Nd1 3_677 . -174.5(2)
O5 C4 O4 Nd2 . 3_677 -7.7(3)
C3 C4 O4 Nd2 . 3_677 171.1(2)
O4 C4 O5 Nd2 . 3_677 7.7(3)
C3 C4 O5 Nd2 . 3_677 -171.0(2)
O7 C5 O6 Nd2 . . 174.0(2)
C6 C5 O6 Nd2 . . -5.6(4)
O6 C5 O7 Nd1 . . -127.5(5)
C6 C5 O7 Nd1 . . 52.1(6)
C8 C7 O8 C6 . . -167.3(3)
C8 C7 O8 Nd2 . . -1.2(4)
C5 C6 O8 C7 . . 176.0(3)
C5 C6 O8 Nd2 . . 9.7(4)
O10 C8 O9 Nd2 . . 174.6(2)
C7 C8 O9 Nd2 . . -6.8(4)
Nd1 C8 O9 Nd2 1_655 . 176.0(2)
O10 C8 O9 Nd1 . 1_655 -1.5(3)
C7 C8 O9 Nd1 . 1_655 177.1(3)
O9 C8 O10 Nd1 . 1_655 1.5(3)
C7 C8 O10 Nd1 . 1_655 -177.1(3)
O13 S O11 Nd2 . 3_777 73.2(2)
O12 S O11 Nd2 . 3_777 -164.55(19)
O14 S O11 Nd2 . 3_777 -48.0(2)
Nd2 S O11 Nd2 . 3_777 -155.3(2)
O13 S O11 Nd2 . . -131.52(12)
O12 S O11 Nd2 . . -9.22(13)
O14 S O11 Nd2 . . 107.31(12)
O13 S O12 Nd2 . . 130.30(13)
O14 S O12 Nd2 . . -105.96(12)
O11 S O12 Nd2 . . 9.63(13)
O13 S O14 Nd1 . 1_655 -162.7(2)
O12 S O14 Nd1 . 1_655 71.5(2)
O11 S O14 Nd1 . 1_655 -40.8(2)
Nd2 S O14 Nd1 . 1_655 16.8(2)
